data_7206575
loop_
_publ_author_name
'Bosch, Eric'
'Matheny, Julie'
'Brown, Amy E.'
'Eichler, Barrett'

_publ_section_title
;
 Role of counterions in the structures of diquinolinyl-silver
 coordination polymers
;
_journal_issue 19
_journal_name_full CrystEngComm
_journal_page_first 5755
_journal_paper_doi 10.1039/c1ce05753g
_journal_volume 13
_journal_year 2011
_chemical_formula_moiety 'C23 H12 Ag F5 N2 O2'
_chemical_formula_sum 'C23 H12 Ag F5 N2 O2'
_chemical_formula_weight 551.22
_space_group_crystal_system monoclinic
_space_group_IT_number 15
_space_group_name_Hall '-C 2yc'
_space_group_name_H-M_alt 'C 1 2/c 1'
_atom_sites_solution_hydrogens geom
_atom_sites_solution_primary direct
_atom_sites_solution_secondary difmap
_audit_creation_method SHELXL-97
_cell_angle_alpha 90.00
_cell_angle_beta 119.6840(10)
_cell_angle_gamma 90.00
_cell_formula_units_Z 8
_cell_length_a 23.6617(12)
_cell_length_b 9.5813(5)
_cell_length_c 20.3753(16)
_cell_measurement_reflns_used 7057
_cell_measurement_temperature 173(2)
_cell_measurement_theta_max 26.86
_cell_measurement_theta_min 2.17
_cell_volume 4013.1(4)
_computing_cell_refinement 'Bruker SAINT'
_computing_data_collection 'Bruker APEX2'
_computing_data_reduction 'Bruker SAINT'
_computing_molecular_graphics 'Bruker SHELXTL'
_computing_publication_material 'Bruker SHELXTL'
_computing_structure_refinement 'SHELXL-97 (Sheldrick, 2008)'
_computing_structure_solution 'SHELXS-97 (Sheldrick, 2008)'
_diffrn_ambient_temperature 173(2)
_diffrn_detector_area_resol_mean 8.3660
_diffrn_measured_fraction_theta_full 0.999
_diffrn_measured_fraction_theta_max 0.999
_diffrn_measurement_device_type 'Bruker SMART CCD area detector'
_diffrn_measurement_method 'omega and phi multi-scanscans'
_diffrn_radiation_monochromator graphite
_diffrn_radiation_source 'fine-focus sealed tube'
_diffrn_radiation_type MoK\a
_diffrn_radiation_wavelength 0.71073
_diffrn_reflns_av_R_equivalents 0.0332
_diffrn_reflns_av_sigmaI/netI 0.0223
_diffrn_reflns_limit_h_max 30
_diffrn_reflns_limit_h_min -30
_diffrn_reflns_limit_k_max 12
_diffrn_reflns_limit_k_min -12
_diffrn_reflns_limit_l_max 26
_diffrn_reflns_limit_l_min -26
_diffrn_reflns_number 25042
_diffrn_reflns_theta_full 27.14
_diffrn_reflns_theta_max 27.14
_diffrn_reflns_theta_min 1.98
_exptl_absorpt_coefficient_mu 1.075
_exptl_absorpt_correction_T_max 0.8640
_exptl_absorpt_correction_T_min 0.6724
_exptl_absorpt_correction_type multi-scan
_exptl_absorpt_process_details
;
Data were corrected for decay and absorption using the program SADABS
based on the method of R.H. Blessing (Acta Cryst. A51, 33-38, 1995).
;
_exptl_crystal_colour colourless
_exptl_crystal_density_diffrn 1.825
_exptl_crystal_density_method 'not measured'
_exptl_crystal_description irregular
_exptl_crystal_F_000 2176
_exptl_crystal_size_max 0.40
_exptl_crystal_size_mid 0.26
_exptl_crystal_size_min 0.14
_refine_diff_density_max 0.506
_refine_diff_density_min -0.620
_refine_diff_density_rms 0.063
_refine_ls_extinction_method none
_refine_ls_goodness_of_fit_ref 1.027
_refine_ls_hydrogen_treatment constr
_refine_ls_matrix_type full
_refine_ls_number_parameters 298
_refine_ls_number_reflns 4451
_refine_ls_number_restraints 0
_refine_ls_restrained_S_all 1.027
_refine_ls_R_factor_all 0.0378
_refine_ls_R_factor_gt 0.0282
_refine_ls_shift/su_max 0.001
_refine_ls_shift/su_mean 0.000
_refine_ls_structure_factor_coef Fsqd
_refine_ls_weighting_details 'calc w=1/[\s^2^(Fo^2^)+(0.0243P)^2^+7.0588P] where P=(Fo^2^+2Fc^2^)/3'
_refine_ls_weighting_scheme calc
_refine_ls_wR_factor_gt 0.0605
_refine_ls_wR_factor_ref 0.0663
_reflns_number_gt 3683
_reflns_number_total 4451
_reflns_threshold_expression >2sigma(I)
_cod_data_source_file c1ce05753g.txt
_cod_data_source_block bq3agpfp
_cod_depositor_comments
;
 Updating space group information.

 Antanas Vaitkus,
 2018-06-10

The following automatic conversions were performed:

'_symmetry_cell_setting' value 'Monoclinic' changed to 'monoclinic'
according to /home/saulius/struct/CIF-dictionaries/cif_core.dic
dictionary named 'cif_core.dic' version 2.4.1 from 2010-06-29.

Automatic conversion script
Id: cif_fix_values 1715 2011-07-08 13:25:40Z adriana 
;
_cod_original_sg_symbol_H-M 'C2/c '
_cod_database_code 7206575

loop_
_space_group_symop_id
_space_group_symop_operation_xyz
1 'x, y, z'
2 '-x, y, -z+1/2'
3 'x+1/2, y+1/2, z'
4 '-x+1/2, y+1/2, -z+1/2'
5 '-x, -y, -z'
6 'x, -y, z-1/2'
7 '-x+1/2, -y+1/2, -z'
8 'x+1/2, -y+1/2, z-1/2'

loop_
_atom_site_label
_atom_site_type_symbol
_atom_site_fract_x
_atom_site_fract_y
_atom_site_fract_z
_atom_site_U_iso_or_equiv
_atom_site_adp_type
_atom_site_occupancy
_atom_site_symmetry_multiplicity
_atom_site_calc_flag
_atom_site_refinement_flags
Ag1 Ag 0.068665(11) 0.14573(2) 0.347047(11) 0.04066(7) Uani 1 1 d .
F1 F 0.16373(9) 0.38910(19) 0.22463(10) 0.0580(5) Uani 1 1 d .
O1 O 0.07742(12) 0.2684(3) 0.24859(11) 0.0646(6) Uani 1 1 d .
N1 N 0.13662(10) 0.2575(2) 0.46080(10) 0.0301(4) Uani 1 1 d .
C1 C 0.12513(12) 0.2372(2) 0.51732(13) 0.0315(5) Uani 1 1 d .
H1 H 0.0939 0.1686 0.5111 0.038 Uiso 1 1 calc R
F2 F 0.09542(8) 0.38137(16) 0.10450(9) 0.0464(4) Uani 1 1 d .
O2 O 0.01923(10) 0.1999(3) 0.12940(12) 0.0576(6) Uani 1 1 d .
N2 N 0.07775(9) 0.0774(2) 0.81645(10) 0.0295(4) Uani 1 1 d .
C2 C 0.18226(11) 0.3559(2) 0.46991(12) 0.0275(5) Uani 1 1 d .
F3 F 0.18972(10) 0.1130(2) 0.22252(12) 0.0738(6) Uani 1 1 d .
C3 C 0.19656(12) 0.3768(3) 0.41098(13) 0.0323(5) Uani 1 1 d .
H3 H 0.1758 0.3211 0.3667 0.039 Uiso 1 1 calc R
F4 F 0.20880(10) 0.2436(2) 0.15081(13) 0.0740(6) Uani 1 1 d .
C4 C 0.24009(12) 0.4767(3) 0.41770(15) 0.0395(6) Uani 1 1 d .
H4 H 0.2497 0.4895 0.3780 0.047 Uiso 1 1 calc R
F5 F 0.12510(10) 0.1076(2) 0.10268(11) 0.0701(5) Uani 1 1 d .
C5 C 0.27108(13) 0.5616(3) 0.48273(15) 0.0419(6) Uani 1 1 d .
H5 H 0.3007 0.6320 0.4862 0.050 Uiso 1 1 calc R
C6 C 0.25838(12) 0.5425(3) 0.54065(14) 0.0383(6) Uani 1 1 d .
H6 H 0.2794 0.5997 0.5844 0.046 Uiso 1 1 calc R
C7 C 0.21421(11) 0.4384(2) 0.53618(13) 0.0288(5) Uani 1 1 d .
C8 C 0.20030(12) 0.4131(2) 0.59465(13) 0.0313(5) Uani 1 1 d .
H8 H 0.2213 0.4664 0.6398 0.038 Uiso 1 1 calc R
C9 C 0.15644(12) 0.3112(2) 0.58654(13) 0.0310(5) Uani 1 1 d .
C10 C 0.14035(12) 0.2815(3) 0.64442(13) 0.0332(5) Uani 1 1 d .
C11 C 0.12583(12) 0.2610(3) 0.69177(13) 0.0328(5) Uani 1 1 d .
C12 C 0.10564(11) 0.2416(2) 0.74714(12) 0.0287(5) Uani 1 1 d .
C13 C 0.09274(11) 0.3524(2) 0.78055(13) 0.0309(5) Uani 1 1 d .
H13 H 0.0982 0.4453 0.7684 0.037 Uiso 1 1 calc R
C14 C 0.07135(11) 0.3276(2) 0.83295(12) 0.0283(5) Uani 1 1 d .
C15 C 0.05501(12) 0.4368(3) 0.86745(14) 0.0358(5) Uani 1 1 d .
H15 H 0.0576 0.5311 0.8548 0.043 Uiso 1 1 calc R
C16 C 0.03563(13) 0.4072(3) 0.91871(14) 0.0406(6) Uani 1 1 d .
H16 H 0.0252 0.4812 0.9419 0.049 Uiso 1 1 calc R
C17 C 0.03095(12) 0.2684(3) 0.93750(13) 0.0396(6) Uani 1 1 d .
H17 H 0.0180 0.2495 0.9739 0.048 Uiso 1 1 calc R
C18 C 0.04485(12) 0.1602(3) 0.90412(13) 0.0352(5) Uani 1 1 d .
H18 H 0.0409 0.0666 0.9167 0.042 Uiso 1 1 calc R
C19 C 0.06521(11) 0.1878(2) 0.85075(12) 0.0281(5) Uani 1 1 d .
C20 C 0.09657(11) 0.1049(2) 0.76693(13) 0.0307(5) Uani 1 1 d .
H20 H 0.1046 0.0285 0.7429 0.037 Uiso 1 1 calc R
C21 C 0.06633(12) 0.2515(3) 0.18356(14) 0.0349(5) Uani 1 1 d .
C22 C 0.12055(13) 0.3044(3) 0.16807(14) 0.0365(6) Uani 1 1 d .
C23 C 0.16093(15) 0.1903(3) 0.16018(17) 0.0478(7) Uani 1 1 d .

loop_
_atom_site_aniso_label
_atom_site_aniso_U_11
_atom_site_aniso_U_22
_atom_site_aniso_U_33
_atom_site_aniso_U_23
_atom_site_aniso_U_13
_atom_site_aniso_U_12
Ag1 0.05905(14) 0.03320(11) 0.04503(12) -0.00962(8) 0.03742(11) -0.00629(9)
F1 0.0654(11) 0.0635(11) 0.0545(10) -0.0235(8) 0.0369(9) -0.0245(9)
O1 0.0835(16) 0.0854(17) 0.0428(12) -0.0037(11) 0.0448(12) -0.0241(13)
N1 0.0374(11) 0.0297(10) 0.0287(10) -0.0013(8) 0.0205(9) 0.0004(8)
C1 0.0382(13) 0.0282(12) 0.0356(13) 0.0000(10) 0.0238(11) -0.0039(10)
F2 0.0610(10) 0.0428(9) 0.0458(9) 0.0135(7) 0.0344(8) 0.0027(7)
O2 0.0473(12) 0.0784(15) 0.0509(12) -0.0076(11) 0.0273(11) -0.0190(11)
N2 0.0363(11) 0.0280(10) 0.0288(10) 0.0024(8) 0.0196(9) -0.0003(8)
C2 0.0288(11) 0.0290(11) 0.0292(11) 0.0038(9) 0.0177(10) 0.0041(9)
F3 0.0674(12) 0.0778(14) 0.0834(14) 0.0388(11) 0.0428(11) 0.0299(10)
C3 0.0343(13) 0.0379(13) 0.0282(12) 0.0023(10) 0.0181(10) 0.0042(10)
F4 0.0769(13) 0.0675(13) 0.1203(17) 0.0100(12) 0.0814(14) 0.0076(10)
C4 0.0391(14) 0.0504(16) 0.0382(14) 0.0079(12) 0.0263(12) 0.0015(12)
F5 0.0868(14) 0.0585(11) 0.0738(13) -0.0232(10) 0.0464(12) 0.0003(10)
C5 0.0374(14) 0.0471(16) 0.0483(15) 0.0023(12) 0.0265(13) -0.0084(12)
C6 0.0361(13) 0.0422(14) 0.0384(14) -0.0056(11) 0.0197(12) -0.0060(11)
C7 0.0289(12) 0.0312(12) 0.0299(12) 0.0011(9) 0.0172(10) 0.0031(9)
C8 0.0360(13) 0.0332(12) 0.0272(11) -0.0017(9) 0.0175(10) 0.0011(10)
C9 0.0367(13) 0.0344(12) 0.0288(12) 0.0019(9) 0.0213(11) 0.0045(10)
C10 0.0404(14) 0.0329(13) 0.0322(12) -0.0003(10) 0.0224(11) 0.0001(10)
C11 0.0364(13) 0.0346(13) 0.0309(12) -0.0009(10) 0.0194(11) -0.0029(10)
C12 0.0312(12) 0.0344(12) 0.0228(11) 0.0017(9) 0.0151(10) -0.0030(10)
C13 0.0362(13) 0.0292(12) 0.0286(11) 0.0000(9) 0.0171(10) -0.0048(10)
C14 0.0297(12) 0.0294(12) 0.0243(11) -0.0036(9) 0.0123(9) -0.0038(9)
C15 0.0407(14) 0.0316(13) 0.0346(13) -0.0068(10) 0.0182(11) -0.0040(11)
C16 0.0430(15) 0.0469(15) 0.0367(14) -0.0154(12) 0.0234(12) -0.0033(12)
C17 0.0374(14) 0.0593(17) 0.0268(12) -0.0029(11) 0.0195(11) -0.0021(12)
C18 0.0371(13) 0.0435(14) 0.0276(12) 0.0047(10) 0.0181(11) -0.0001(11)
C19 0.0279(11) 0.0337(12) 0.0213(11) 0.0010(9) 0.0112(9) 0.0000(9)
C20 0.0365(13) 0.0311(12) 0.0287(12) 0.0001(9) 0.0193(10) 0.0022(10)
C21 0.0399(14) 0.0331(13) 0.0401(14) 0.0048(11) 0.0263(12) 0.0013(11)
C22 0.0432(14) 0.0403(14) 0.0303(13) 0.0013(10) 0.0214(11) -0.0029(11)
C23 0.0525(17) 0.0500(17) 0.0557(18) 0.0060(14) 0.0381(15) 0.0035(14)

loop_
_atom_type_symbol
_atom_type_description
_atom_type_scat_dispersion_real
_atom_type_scat_dispersion_imag
_atom_type_scat_source
C C 0.0033 0.0016 'International Tables Vol C Tables 4.2.6.8 and 6.1.1.4'
H H 0.0000 0.0000 'International Tables Vol C Tables 4.2.6.8 and 6.1.1.4'
N N 0.0061 0.0033 'International Tables Vol C Tables 4.2.6.8 and 6.1.1.4'
O O 0.0106 0.0060 'International Tables Vol C Tables 4.2.6.8 and 6.1.1.4'
F F 0.0171 0.0103 'International Tables Vol C Tables 4.2.6.8 and 6.1.1.4'
Ag Ag -0.8971 1.1015 'International Tables Vol C Tables 4.2.6.8 and 6.1.1.4'

loop_
_geom_angle_atom_site_label_1
_geom_angle_atom_site_label_2
_geom_angle_atom_site_label_3
_geom_angle
_geom_angle_site_symmetry_1
_geom_angle_site_symmetry_3
N2 Ag1 N1 126.53(7) 6 .
N2 Ag1 O2 117.80(8) 6 2
N1 Ag1 O2 86.64(7) . 2
N2 Ag1 O1 99.85(7) 6 .
N1 Ag1 O1 107.55(7) . .
O2 Ag1 O1 119.78(8) 2 .
C21 O1 Ag1 140.4(2) . .
C1 N1 C2 118.01(19) . .
C1 N1 Ag1 117.48(16) . .
C2 N1 Ag1 124.00(14) . .
N1 C1 C9 124.2(2) . .
C21 O2 Ag1 113.52(16) . 2
C20 N2 C19 118.3(2) . .
C20 N2 Ag1 120.96(16) . 6_556
C19 N2 Ag1 120.71(14) . 6_556
N1 C2 C3 119.0(2) . .
N1 C2 C7 121.57(19) . .
C3 C2 C7 119.4(2) . .
C4 C3 C2 120.1(2) . .
C3 C4 C5 121.0(2) . .
C6 C5 C4 120.0(2) . .
C5 C6 C7 120.7(2) . .
C8 C7 C6 122.9(2) . .
C8 C7 C2 118.2(2) . .
C6 C7 C2 118.9(2) . .
C9 C8 C7 120.1(2) . .
C8 C9 C1 117.8(2) . .
C8 C9 C10 122.3(2) . .
C1 C9 C10 119.9(2) . .
C11 C10 C9 177.8(3) . .
C10 C11 C12 177.0(3) . .
C13 C12 C20 118.1(2) . .
C13 C12 C11 122.0(2) . .
C20 C12 C11 119.9(2) . .
C12 C13 C14 119.7(2) . .
C13 C14 C19 118.4(2) . .
C13 C14 C15 122.7(2) . .
C19 C14 C15 119.0(2) . .
C16 C15 C14 120.3(2) . .
C15 C16 C17 120.5(2) . .
C18 C17 C16 120.8(2) . .
C17 C18 C19 119.9(2) . .
N2 C19 C14 121.45(19) . .
N2 C19 C18 119.1(2) . .
C14 C19 C18 119.4(2) . .
N2 C20 C12 124.1(2) . .
O2 C21 O1 129.9(2) . .
O2 C21 C22 115.2(2) . .
O1 C21 C22 114.9(2) . .
F2 C22 F1 106.0(2) . .
F2 C22 C23 107.2(2) . .
F1 C22 C23 105.7(2) . .
F2 C22 C21 111.1(2) . .
F1 C22 C21 111.8(2) . .
C23 C22 C21 114.6(2) . .
F5 C23 F3 108.3(3) . .
F5 C23 F4 108.6(2) . .
F3 C23 F4 106.2(2) . .
F5 C23 C22 111.5(2) . .
F3 C23 C22 110.7(2) . .
F4 C23 C22 111.3(2) . .

loop_
_geom_bond_atom_site_label_1
_geom_bond_atom_site_label_2
_geom_bond_distance
_geom_bond_site_symmetry_2
Ag1 N2 2.2665(19) 6
Ag1 N1 2.3266(19) .
Ag1 O2 2.4112(19) 2
Ag1 O1 2.4206(19) .
F1 C22 1.365(3) .
O1 C21 1.227(3) .
N1 C1 1.322(3) .
N1 C2 1.375(3) .
C1 C9 1.416(3) .
F2 C22 1.346(3) .
O2 C21 1.219(3) .
O2 Ag1 2.4112(19) 2
N2 C20 1.316(3) .
N2 C19 1.379(3) .
N2 Ag1 2.2664(19) 6_556
C2 C3 1.414(3) .
C2 C7 1.417(3) .
F3 C23 1.330(3) .
C3 C4 1.363(3) .
F4 C23 1.339(3) .
C4 C5 1.412(4) .
F5 C23 1.317(4) .
C5 C6 1.367(3) .
C6 C7 1.415(3) .
C7 C8 1.405(3) .
C8 C9 1.373(3) .
C9 C10 1.436(3) .
C10 C11 1.190(3) .
C11 C12 1.438(3) .
C12 C13 1.375(3) .
C12 C20 1.417(3) .
C13 C14 1.410(3) .
C14 C19 1.414(3) .
C14 C15 1.416(3) .
C15 C16 1.362(3) .
C16 C17 1.403(4) .
C17 C18 1.367(4) .
C18 C19 1.415(3) .
C21 C22 1.550(3) .
C22 C23 1.512(4) .
